data_7133482
loop_
_publ_author_name
'Tian, Jin-Rui'
'Qiao, Yu-Hao'
'Zhuang, Qing-Bo'
'Fan, Rong'
'Li, Zhen'
'Zhang, Xiao-Ming'
'Zhang, Fu-Min'
'Tu, Yong-Qiang'

_publ_section_title
;
 Organo-cation catalyzed enantioselective &#x3b1;-hydroxylation of
 pyridinone-fused lactones: asymmetric synthesis of SN-38 and irinotecan.
;
_journal_issue 73
_journal_name_full 'Chemical communications (Cambridge, England)'
_journal_page_first 9954
_journal_page_last 9957
_journal_paper_doi 10.1039/d4cc03580a
_journal_volume 60
_journal_year 2024
_chemical_absolute_configuration ad
_chemical_formula_moiety 'C13 H15 N O4'
_chemical_formula_sum 'C13 H15 N O4'
_chemical_formula_weight 249.26
_space_group_crystal_system monoclinic
_space_group_IT_number 4
_space_group_name_Hall 'P 2yb'
_space_group_name_H-M_alt 'P 1 21 1'
_atom_sites_solution_hydrogens geom
_atom_sites_solution_primary dual
_audit_creation_date 2024-01-11
_audit_creation_method
;
Olex2 1.5
(compiled 2023.08.24 svn.re1ec1418 for OlexSys, GUI svn.r6817)
;
_audit_update_record
;
2024-06-14 deposited with the CCDC.	2024-08-11 downloaded from the CCDC.
;
_cell_angle_alpha 90
_cell_angle_beta 110.518(2)
_cell_angle_gamma 90
_cell_formula_units_Z 2
_cell_length_a 7.5054(2)
_cell_length_b 10.0086(2)
_cell_length_c 8.5104(2)
_cell_measurement_reflns_used 6934
_cell_measurement_temperature 302.44(10)
_cell_measurement_theta_max 75.8580
_cell_measurement_theta_min 4.4370
_cell_volume 598.73(3)
_computing_cell_refinement 'CrysAlisPro 1.171.42.93a (Rigaku OD, 2023)'
_computing_data_collection 'CrysAlisPro 1.171.42.93a (Rigaku OD, 2023)'
_computing_data_reduction 'CrysAlisPro 1.171.42.93a (Rigaku OD, 2023)'
_computing_molecular_graphics 'Olex2 1.5 (Dolomanov et al., 2009)'
_computing_publication_material 'Olex2 1.5 (Dolomanov et al., 2009)'
_computing_structure_refinement 'SHELXL 2018/3 (Sheldrick, 2015)'
_computing_structure_solution 'SHELXT 2018/2 (Sheldrick, 2018)'
_diffrn_ambient_environment air
_diffrn_ambient_temperature 302.44(10)
_diffrn_detector 'Hybrid Pixel Array Detector'
_diffrn_detector_area_resol_mean 10.0000
_diffrn_detector_type HyPix
_diffrn_measured_fraction_theta_full 0.993
_diffrn_measured_fraction_theta_max 0.964
_diffrn_measurement_details
;
List of Runs (angles in degrees, time in seconds):

  # Type    Start    End  Width  t~exp~   \w     \q     \k     \f   Frames
#--------------------------------------------------------------------------
  1  \w     57.00 100.00   0.50    0.05    --  104.27 -94.00   0.00   86
  2  \w     36.00  93.00   0.50    0.05    --  104.27 -94.00 -30.00  114
  3  \w     35.00  73.00   0.50    0.05    --  104.27 -94.00 -60.00   76
  4  \w     78.00 104.00   0.50    0.05    --  104.27 -94.00-120.00   52
  5  \w     34.00  59.00   0.50    0.05    --  104.27 -94.00-120.00   50
  6  \w    -25.00   0.00   0.50    0.05    --   46.54 -13.00  97.00   50
  7  \w   -121.00 -60.00   0.50    0.05    --  -46.54 -13.00  97.00  122
  8  \w   -111.00 -79.00   0.50    0.05    -- -102.00 -77.00 -30.00   64
  9  \w   -163.00-138.00   0.50    0.05    -- -102.00 -77.00  90.00   50
 10  \w   -173.00-127.00   0.50    0.05    -- -102.00 -77.00 120.00   92
 11  \w   -160.00-135.00   0.50    0.05    -- -102.00 -77.00 -30.00   50
 12  \w   -104.00 -79.00   0.50    0.05    -- -102.00 -77.00   0.00   50
 13  \w   -107.00 -79.00   0.50    0.05    -- -102.00 -77.00  30.00   56
 14  \w   -118.00 -82.00   0.50    0.05    -- -102.00 -71.00  48.88   72
 15  \w   -105.00 -79.00   0.50    0.05    -- -102.00 -76.00  64.45   52
 16  \w   -105.00 -80.00   0.50    0.05    -- -102.00 -77.00  90.00   50
 17  \w   -154.00-123.00   0.50    0.05    -- -102.00 -68.00 -57.45   62
 18  \w   -109.00 -84.00   0.50    0.05    -- -102.00 -64.00 -31.78   50
 19  \w   -115.00 -84.00   0.50    0.05    -- -102.00 -68.00 -57.45   62
 20  \w   -168.00 -86.00   0.50    0.05    -- -102.00 -64.00  30.30  164
 21  \w   -120.00 -86.00   0.50    0.05    -- -102.00 -61.00   0.00   68
 22  \w   -112.00 -87.00   0.50    0.05    -- -102.00 -61.00 -30.00   50
 23  \w   -111.00 -86.00   0.50    0.05    -- -102.00 -60.00  -5.81   50
 24  \w   -166.00-140.00   0.50    0.05    -- -102.00 -60.00  -5.81   52
 25  \w   -126.00 -86.00   0.50    0.05    -- -102.00 -59.00 -16.35   80
 26  \w   -110.00 -85.00   0.50    0.05    -- -102.00 -61.00  60.00   50
 27  \w   -170.00-124.00   0.50    0.05    -- -102.00 -47.00  40.11   92
 28  \w   -172.00-146.00   0.50    0.05    -- -102.00 -59.00 -16.35   52
 29  \w   -118.00 -93.00   0.50    0.05    -- -102.00 -47.00  40.11   50
 30  \w   -133.00-108.00   0.50    0.05    -- -102.00 -13.00  97.00   50
 31  \w   -139.00 -90.00   0.50    0.05    -- -102.00 -45.00  60.00   98
 32  \w    -81.00 -34.00   0.50    0.05    --  -46.54 -19.00   0.00   94
 33  \w   -121.00 -91.00   0.50    0.05    -- -102.00 -30.00 -60.00   60
 34  \w    -87.00 -14.00   0.50    0.05    --  -46.54 125.00  60.00  146
 35  \w    -64.00 -29.00   0.50    0.05    -- -102.00  61.00  60.00   70
 36  \w    -68.00 -29.00   0.50    0.05    -- -102.00  61.00  90.00   78
 37  \w    -69.00 -32.00   0.50    0.05    -- -102.00  61.00  30.00   74
 38  \w    -67.00 -30.00   0.50    0.05    -- -102.00  61.00-180.00   74
 39  \w    -21.00   4.00   0.50    0.05    --  -46.54  13.00 -90.00   50
 40  \w      2.00  27.00   0.50    0.05    --  -46.54  19.00 -30.00   50
 41  \w     88.00 119.00   0.50    0.05    --   46.54  77.00  30.00   62
 42  \w     74.00 100.00   0.50    0.05    --   46.54  77.00   0.00   52
 43  \w     25.00  81.00   0.50    0.05    --   46.54  77.00  30.00  112
 44  \w     26.00  64.00   0.50    0.05    --   46.54  77.00   0.00   76
 45  \w     25.00  58.00   0.50    0.05    --   46.54  77.00 -60.00   66
 46  \w     36.00  76.00   0.50    0.05    --   46.54  37.00   0.00   80
 47  \w     34.00  59.00   0.50    0.05    --   46.54  57.00 -30.00   50
 48  \w     43.00  79.00   0.50    0.05    --   46.54  13.00 -90.00   72
 49  \w     86.00 117.00   0.50    0.05    --  104.27  77.00 -90.00   62
 50  \w     85.00 111.00   0.50    0.05    --  104.27  77.00 -30.00   52
 51  \w     82.00 108.00   0.50    0.05    --  104.27  77.00   0.00   52
 52  \w    149.00 174.00   0.50    0.05    --  104.27  77.00 -30.00   50
 53  \w     88.00 166.00   0.50    0.05    --  104.27  61.00 -90.00  156
 54  \w     99.00 134.00   0.50    0.05    --  104.27  13.00 -90.00   70
;
_diffrn_measurement_device 'four-circle diffractometer'
_diffrn_measurement_device_type 'XtaLAB Synergy R, DW system, HyPix'
_diffrn_measurement_method '\w scans'
_diffrn_orient_matrix_type 'CrysAlisPro convention (1999,Acta A55,543-557)'
_diffrn_orient_matrix_UB_11 -0.2154637000
_diffrn_orient_matrix_UB_12 0.0279377000
_diffrn_orient_matrix_UB_13 -0.0622318000
_diffrn_orient_matrix_UB_21 0.0064282000
_diffrn_orient_matrix_UB_22 0.0039050000
_diffrn_orient_matrix_UB_23 0.1829133000
_diffrn_orient_matrix_UB_31 0.0395833000
_diffrn_orient_matrix_UB_32 0.1512781000
_diffrn_orient_matrix_UB_33 0.0065911000
_diffrn_radiation_monochromator mirror
_diffrn_radiation_probe x-ray
_diffrn_radiation_type 'Cu K\a'
_diffrn_radiation_wavelength 1.54184
_diffrn_reflns_av_R_equivalents 0.0256
_diffrn_reflns_av_unetI/netI 0.0183
_diffrn_reflns_Laue_measured_fraction_full 0.993
_diffrn_reflns_Laue_measured_fraction_max 0.964
_diffrn_reflns_limit_h_max 9
_diffrn_reflns_limit_h_min -8
_diffrn_reflns_limit_k_max 12
_diffrn_reflns_limit_k_min -10
_diffrn_reflns_limit_l_max 10
_diffrn_reflns_limit_l_min -10
_diffrn_reflns_number 7782
_diffrn_reflns_point_group_measured_fraction_full 0.946
_diffrn_reflns_point_group_measured_fraction_max 0.900
_diffrn_reflns_theta_full 67.684
_diffrn_reflns_theta_max 75.996
_diffrn_reflns_theta_min 5.550
_diffrn_source 'Rotating-anode X-ray tube'
_diffrn_source_type 'Rigaku (Cu) X-ray Source'
_exptl_absorpt_coefficient_mu 0.858
_exptl_absorpt_correction_T_max 1.00000
_exptl_absorpt_correction_T_min 0.67466
_exptl_absorpt_correction_type multi-scan
_exptl_absorpt_process_details
;
CrysAlisPro 1.171.42.93a (Rigaku Oxford Diffraction, 2023)
Empirical absorption correction using spherical harmonics,
implemented in SCALE3 ABSPACK scaling algorithm.
;
_exptl_crystal_colour 'clear light colourless'
_exptl_crystal_colour_lustre clear
_exptl_crystal_colour_modifier light
_exptl_crystal_colour_primary colourless
_exptl_crystal_density_diffrn 1.383
_exptl_crystal_description block
_exptl_crystal_F_000 264
_exptl_crystal_size_max 0.18
_exptl_crystal_size_mid 0.15
_exptl_crystal_size_min 0.12
_refine_diff_density_max 0.194
_refine_diff_density_min -0.145
_refine_diff_density_rms 0.036
_refine_ls_abs_structure_details
;
 Flack x determined using 927 quotients [(I+)-(I-)]/[(I+)+(I-)]
 (Parsons, Flack and Wagner, Acta Cryst. B69 (2013) 249-259).
;
_refine_ls_abs_structure_Flack 0.06(6)
_refine_ls_extinction_method none
_refine_ls_goodness_of_fit_ref 1.067
_refine_ls_hydrogen_treatment constr
_refine_ls_matrix_type full
_refine_ls_number_parameters 165
_refine_ls_number_reflns 2258
_refine_ls_number_restraints 1
_refine_ls_restrained_S_all 1.066
_refine_ls_R_factor_all 0.0323
_refine_ls_R_factor_gt 0.0316
_refine_ls_shift/su_max 0.000
_refine_ls_shift/su_mean 0.000
_refine_ls_structure_factor_coef Fsqd
_refine_ls_weighting_details 'w=1/[\s^2^(Fo^2^)+(0.0518P)^2^+0.0442P] where P=(Fo^2^+2Fc^2^)/3'
_refine_ls_weighting_scheme calc
_refine_ls_wR_factor_gt 0.0822
_refine_ls_wR_factor_ref 0.0832
_reflns_Friedel_coverage 0.761
_reflns_Friedel_fraction_full 0.894
_reflns_Friedel_fraction_max 0.827
_reflns_number_gt 2200
_reflns_number_total 2258
_reflns_threshold_expression 'I > 2\s(I)'
_cod_data_source_file d4cc03580a2.cif
_cod_data_source_block tianjinrui-tyq_1113_auto
_cod_depositor_comments 'Adding full bibliography for 7133482.cif.'
_cod_database_code 7133482
_shelx_shelxl_version_number 2018/3
_shelx_space_group_comment
;
The symmetry employed for this shelxl refinement is uniquely defined
by the following loop, which should always be used as a source of
symmetry information in preference to the above space-group names.
They are only intended as comments.
;
_olex2_refinement_description
;
1.a Secondary CH2 refined with riding coordinates:
 C2(H2A,H2B), C3(H3A,H3B), C7(H7A,H7B), C9(H9A,H9B), C11(H11A,H11B)
1.b Aromatic/amide H refined with riding coordinates:
 C1(H1A)
1.c Idealised Me refined as rotating group:
 C5(H5A,H5B,H5C)
1.d Idealised tetrahedral OH refined as rotating group:
 O1(H1)
;
_olex2_submission_special_instructions 'No special instructions were received'
_oxdiff_exptl_absorpt_empirical_details
;
Empirical correction (ABSPACK) includes:
- Absorption correction using spherical harmonics
- Frame scaling
;
_oxdiff_exptl_absorpt_empirical_full_max 1.435
_oxdiff_exptl_absorpt_empirical_full_min 0.617

loop_
_space_group_symop_operation_xyz
'x, y, z'
'-x, y+1/2, -z'

loop_
_atom_site_label
_atom_site_type_symbol
_atom_site_fract_x
_atom_site_fract_y
_atom_site_fract_z
_atom_site_U_iso_or_equiv
_atom_site_adp_type
_atom_site_occupancy
_atom_site_site_symmetry_order
_atom_site_calc_flag
_atom_site_refinement_flags_posn
_atom_site_refinement_flags_adp
_atom_site_refinement_flags_occupancy
_atom_site_disorder_assembly
_atom_site_disorder_group
O1 O 0.6102(2) 0.52055(16) 0.32844(16) 0.0493(4) Uani 1 1 d . . . . .
H1 H 0.573319 0.493791 0.231222 0.074 Uiso 1 1 calc R U . . .
O2 O 0.5288(2) 0.46172(19) 0.98890(18) 0.0608(5) Uani 1 1 d . . . . .
O3 O 0.2370(3) 0.4574(3) 0.2272(2) 0.0755(6) Uani 1 1 d . . . . .
O4 O 0.24738(19) 0.40139(18) 0.47787(18) 0.0518(4) Uani 1 1 d . . . . .
N1 N 0.7680(2) 0.56792(16) 0.92992(18) 0.0388(4) Uani 1 1 d . . . . .
C1 C 0.8014(3) 0.5564(2) 0.6645(2) 0.0380(4) Uani 1 1 d . . . . .
H1A H 0.866467 0.577841 0.592864 0.046 Uiso 1 1 calc R U . . .
C2 C 0.8501(4) 0.6299(3) 1.0967(2) 0.0539(6) Uani 1 1 d . . . . .
H2A H 0.913621 0.564000 1.181436 0.065 Uiso 1 1 calc R U . . .
H2B H 0.752973 0.674422 1.128484 0.065 Uiso 1 1 calc R U . . .
C3 C 0.9915(4) 0.7299(3) 1.0733(3) 0.0672(7) Uani 1 1 d . . . . .
H3A H 0.936591 0.818808 1.053897 0.081 Uiso 1 1 calc R U . . .
H3B H 1.106363 0.732231 1.171899 0.081 Uiso 1 1 calc R U . . .
C4 C 0.6339(3) 0.47874(17) 0.6081(2) 0.0329(4) Uani 1 1 d . . . . .
C5 C 0.8196(4) 0.2672(3) 0.4504(3) 0.0620(7) Uani 1 1 d . . . . .
H5A H 0.863218 0.327424 0.383756 0.093 Uiso 1 1 calc R U . . .
H5B H 0.844349 0.176868 0.426283 0.093 Uiso 1 1 calc R U . . .
H5C H 0.885431 0.285579 0.567183 0.093 Uiso 1 1 calc R U . . .
C6 C 0.6072(3) 0.4889(2) 0.8864(2) 0.0400(4) Uani 1 1 d . . . . .
C7 C 0.6084(3) 0.2859(2) 0.4094(3) 0.0479(5) Uani 1 1 d . . . . .
H7A H 0.567525 0.229434 0.482935 0.058 Uiso 1 1 calc R U . . .
H7B H 0.542097 0.256622 0.295043 0.058 Uiso 1 1 calc R U . . .
C8 C 0.5507(3) 0.4317(2) 0.4275(2) 0.0357(4) Uani 1 1 d . . . . .
C9 C 0.3580(3) 0.3694(2) 0.6510(2) 0.0459(5) Uani 1 1 d . . . . .
H9A H 0.385989 0.274471 0.660235 0.055 Uiso 1 1 calc R U . . .
H9B H 0.283209 0.389273 0.720832 0.055 Uiso 1 1 calc R U . . .
C10 C 0.8649(3) 0.59903(19) 0.8259(2) 0.0391(4) Uani 1 1 d . . . . .
C11 C 1.0353(3) 0.6819(3) 0.9215(2) 0.0558(6) Uani 1 1 d . . . . .
H11A H 1.050072 0.756629 0.854621 0.067 Uiso 1 1 calc R U . . .
H11B H 1.150517 0.628519 0.955353 0.067 Uiso 1 1 calc R U . . .
C12 C 0.5401(3) 0.44606(19) 0.7138(2) 0.0357(4) Uani 1 1 d . . . . .
C13 C 0.3329(3) 0.4327(2) 0.3698(2) 0.0458(5) Uani 1 1 d . . . . .

loop_
_atom_site_aniso_label
_atom_site_aniso_U_11
_atom_site_aniso_U_22
_atom_site_aniso_U_33
_atom_site_aniso_U_23
_atom_site_aniso_U_13
_atom_site_aniso_U_12
O1 0.0709(9) 0.0519(9) 0.0278(6) -0.0026(6) 0.0208(6) -0.0189(7)
O2 0.0758(10) 0.0807(13) 0.0379(7) -0.0092(8) 0.0350(7) -0.0232(9)
O3 0.0602(9) 0.1123(17) 0.0442(8) 0.0110(10) 0.0061(7) 0.0062(10)
O4 0.0425(7) 0.0684(11) 0.0462(8) -0.0044(7) 0.0174(6) -0.0089(7)
N1 0.0498(8) 0.0400(9) 0.0280(7) -0.0019(6) 0.0155(6) -0.0037(7)
C1 0.0443(9) 0.0416(11) 0.0321(8) 0.0018(7) 0.0184(7) -0.0067(8)
C2 0.0681(13) 0.0633(15) 0.0303(9) -0.0107(9) 0.0171(9) -0.0128(11)
C3 0.0930(18) 0.0659(17) 0.0396(11) -0.0114(10) 0.0195(11) -0.0319(14)
C4 0.0419(8) 0.0288(9) 0.0299(7) 0.0005(6) 0.0151(6) 0.0003(7)
C5 0.0618(13) 0.0667(17) 0.0673(15) -0.0058(12) 0.0350(11) 0.0125(11)
C6 0.0508(10) 0.0417(11) 0.0324(8) -0.0018(7) 0.0209(8) -0.0045(8)
C7 0.0578(12) 0.0414(11) 0.0529(11) -0.0102(9) 0.0298(9) -0.0043(9)
C8 0.0464(9) 0.0337(9) 0.0307(8) -0.0022(7) 0.0180(7) -0.0044(7)
C9 0.0512(10) 0.0496(13) 0.0430(10) -0.0044(9) 0.0242(8) -0.0125(9)
C10 0.0440(10) 0.0405(11) 0.0326(9) 0.0019(7) 0.0133(7) -0.0059(7)
C11 0.0622(13) 0.0663(16) 0.0358(9) -0.0056(10) 0.0132(9) -0.0249(11)
C12 0.0447(9) 0.0333(9) 0.0332(8) -0.0005(7) 0.0187(7) -0.0029(7)
C13 0.0485(10) 0.0484(12) 0.0396(9) -0.0050(9) 0.0143(8) -0.0023(8)

loop_
_atom_type_symbol
_atom_type_description
_atom_type_scat_dispersion_real
_atom_type_scat_dispersion_imag
_atom_type_scat_source
C C 0.0181 0.0091 'International Tables Vol C Tables 4.2.6.8 and 6.1.1.4'
H H 0.0000 0.0000 'International Tables Vol C Tables 4.2.6.8 and 6.1.1.4'
N N 0.0311 0.0180 'International Tables Vol C Tables 4.2.6.8 and 6.1.1.4'
O O 0.0492 0.0322 'International Tables Vol C Tables 4.2.6.8 and 6.1.1.4'

loop_
_geom_angle_atom_site_label_1
_geom_angle_atom_site_label_2
_geom_angle_atom_site_label_3
_geom_angle
_geom_angle_site_symmetry_1
_geom_angle_site_symmetry_3
_geom_angle_publ_flag
C8 O1 H1 109.5 . . ?
C13 O4 C9 120.75(14) . . ?
C6 N1 C2 122.10(16) . . ?
C10 N1 C2 113.06(16) . . ?
C10 N1 C6 124.84(15) . . ?
C4 C1 H1A 120.9 . . ?
C10 C1 H1A 120.9 . . ?
C10 C1 C4 118.22(16) . . ?
N1 C2 H2A 111.2 . . ?
N1 C2 H2B 111.2 . . ?
N1 C2 C3 103.07(16) . . ?
H2A C2 H2B 109.1 . . ?
C3 C2 H2A 111.2 . . ?
C3 C2 H2B 111.2 . . ?
C2 C3 H3A 110.6 . . ?
C2 C3 H3B 110.6 . . ?
H3A C3 H3B 108.7 . . ?
C11 C3 C2 105.8(2) . . ?
C11 C3 H3A 110.6 . . ?
C11 C3 H3B 110.6 . . ?
C1 C4 C8 121.13(15) . . ?
C12 C4 C1 120.83(16) . . ?
C12 C4 C8 118.02(15) . . ?
H5A C5 H5B 109.5 . . ?
H5A C5 H5C 109.5 . . ?
H5B C5 H5C 109.5 . . ?
C7 C5 H5A 109.5 . . ?
C7 C5 H5B 109.5 . . ?
C7 C5 H5C 109.5 . . ?
O2 C6 N1 121.47(17) . . ?
O2 C6 C12 124.66(17) . . ?
N1 C6 C12 113.85(15) . . ?
C5 C7 H7A 108.8 . . ?
C5 C7 H7B 108.8 . . ?
C5 C7 C8 113.72(19) . . ?
H7A C7 H7B 107.7 . . ?
C8 C7 H7A 108.8 . . ?
C8 C7 H7B 108.8 . . ?
O1 C8 C4 107.90(14) . . ?
O1 C8 C7 112.30(15) . . ?
O1 C8 C13 109.36(16) . . ?
C4 C8 C7 111.37(16) . . ?
C4 C8 C13 109.68(14) . . ?
C13 C8 C7 106.21(16) . . ?
O4 C9 H9A 109.2 . . ?
O4 C9 H9B 109.2 . . ?
O4 C9 C12 112.06(16) . . ?
H9A C9 H9B 107.9 . . ?
C12 C9 H9A 109.2 . . ?
C12 C9 H9B 109.2 . . ?
N1 C10 C11 108.70(16) . . ?
C1 C10 N1 120.53(17) . . ?
C1 C10 C11 130.77(18) . . ?
C3 C11 H11A 111.0 . . ?
C3 C11 H11B 111.0 . . ?
C10 C11 C3 103.80(18) . . ?
C10 C11 H11A 111.0 . . ?
C10 C11 H11B 111.0 . . ?
H11A C11 H11B 109.0 . . ?
C4 C12 C6 121.65(16) . . ?
C4 C12 C9 120.49(16) . . ?
C6 C12 C9 117.80(15) . . ?
O3 C13 O4 118.92(19) . . ?
O3 C13 C8 121.35(19) . . ?
O4 C13 C8 119.70(16) . . ?

loop_
_geom_bond_atom_site_label_1
_geom_bond_atom_site_label_2
_geom_bond_distance
_geom_bond_site_symmetry_2
_geom_bond_publ_flag
O1 H1 0.8200 . ?
O1 C8 1.402(2) . ?
O2 C6 1.242(2) . ?
O3 C13 1.200(3) . ?
O4 C9 1.451(3) . ?
O4 C13 1.331(2) . ?
N1 C2 1.472(2) . ?
N1 C6 1.380(2) . ?
N1 C10 1.364(2) . ?
C1 H1A 0.9300 . ?
C1 C4 1.412(2) . ?
C1 C10 1.355(3) . ?
C2 H2A 0.9700 . ?
C2 H2B 0.9700 . ?
C2 C3 1.522(3) . ?
C3 H3A 0.9700 . ?
C3 H3B 0.9700 . ?
C3 C11 1.518(3) . ?
C4 C8 1.517(2) . ?
C4 C12 1.362(2) . ?
C5 H5A 0.9600 . ?
C5 H5B 0.9600 . ?
C5 H5C 0.9600 . ?
C5 C7 1.510(3) . ?
C6 C12 1.441(2) . ?
C7 H7A 0.9700 . ?
C7 H7B 0.9700 . ?
C7 C8 1.545(3) . ?
C8 C13 1.533(3) . ?
C9 H9A 0.9700 . ?
C9 H9B 0.9700 . ?
C9 C12 1.494(3) . ?
C10 C11 1.502(3) . ?
C11 H11A 0.9700 . ?
C11 H11B 0.9700 . ?

loop_
_geom_torsion_atom_site_label_1
_geom_torsion_atom_site_label_2
_geom_torsion_atom_site_label_3
_geom_torsion_atom_site_label_4
_geom_torsion
_geom_torsion_site_symmetry_1
_geom_torsion_site_symmetry_2
_geom_torsion_site_symmetry_3
_geom_torsion_site_symmetry_4
_geom_torsion_publ_flag
O1 C8 C13 O3 28.7(3) . . . . ?
O1 C8 C13 O4 -153.50(19) . . . . ?
O2 C6 C12 C4 -179.5(2) . . . . ?
O2 C6 C12 C9 3.3(3) . . . . ?
O4 C9 C12 C4 -33.0(3) . . . . ?
O4 C9 C12 C6 144.25(17) . . . . ?
N1 C2 C3 C11 -21.3(3) . . . . ?
N1 C6 C12 C4 2.0(3) . . . . ?
N1 C6 C12 C9 -175.15(18) . . . . ?
N1 C10 C11 C3 -16.9(3) . . . . ?
C1 C4 C8 O1 -25.1(2) . . . . ?
C1 C4 C8 C7 98.5(2) . . . . ?
C1 C4 C8 C13 -144.18(18) . . . . ?
C1 C4 C12 C6 0.0(3) . . . . ?
C1 C4 C12 C9 177.05(18) . . . . ?
C1 C10 C11 C3 162.6(2) . . . . ?
C2 N1 C6 O2 -3.1(3) . . . . ?
C2 N1 C6 C12 175.36(19) . . . . ?
C2 N1 C10 C1 -176.1(2) . . . . ?
C2 N1 C10 C11 3.5(3) . . . . ?
C2 C3 C11 C10 23.5(3) . . . . ?
C4 C1 C10 N1 -0.4(3) . . . . ?
C4 C1 C10 C11 -179.9(2) . . . . ?
C4 C8 C13 O3 146.9(2) . . . . ?
C4 C8 C13 O4 -35.4(3) . . . . ?
C5 C7 C8 O1 56.7(2) . . . . ?
C5 C7 C8 C4 -64.4(2) . . . . ?
C5 C7 C8 C13 176.23(18) . . . . ?
C6 N1 C2 C3 -167.5(2) . . . . ?
C6 N1 C10 C1 2.7(3) . . . . ?
C6 N1 C10 C11 -177.6(2) . . . . ?
C7 C8 C13 O3 -92.7(3) . . . . ?
C7 C8 C13 O4 85.1(2) . . . . ?
C8 C4 C12 C6 -178.77(16) . . . . ?
C8 C4 C12 C9 -1.7(3) . . . . ?
C9 O4 C13 O3 179.3(2) . . . . ?
C9 O4 C13 C8 1.5(3) . . . . ?
C10 N1 C2 C3 11.4(3) . . . . ?
C10 N1 C6 O2 178.1(2) . . . . ?
C10 N1 C6 C12 -3.4(3) . . . . ?
C10 C1 C4 C8 177.85(18) . . . . ?
C10 C1 C4 C12 -0.8(3) . . . . ?
C12 C4 C8 O1 153.58(17) . . . . ?
C12 C4 C8 C7 -82.7(2) . . . . ?
C12 C4 C8 C13 34.5(2) . . . . ?
C13 O4 C9 C12 32.9(3) . . . . ?
